data_4078912
loop_
_publ_author_name
'El-Zaria, Mohamed E.'
'Janzen, Nancy'
'Valliant, John F.'

_publ_section_title
;
 Room-Temperature Synthesis of Re(I) and Tc(I) Metallocarboranes
;
_journal_issue 16
_journal_name_full Organometallics
_journal_page_first 5940
_journal_paper_doi 10.1021/om300521j
_journal_volume 31
_journal_year 2012
_chemical_formula_moiety 'C6 H22 B9 N3'
_chemical_formula_sum 'C6 H22 B9 N3'
_chemical_formula_weight 233.56
_chemical_name_systematic
; 
 ? 
;
_space_group_IT_number 14
_symmetry_cell_setting monoclinic
_symmetry_space_group_name_Hall '-P 2ybc'
_symmetry_space_group_name_H-M 'P 1 21/c 1'
_atom_sites_solution_hydrogens geom
_atom_sites_solution_primary direct
_atom_sites_solution_secondary difmap
_audit_creation_method SHELXL-97
_cell_angle_alpha 90.00
_cell_angle_beta 103.9270(10)
_cell_angle_gamma 90.00
_cell_formula_units_Z 4
_cell_length_a 7.0444(2)
_cell_length_b 13.8224(3)
_cell_length_c 14.3463(3)
_cell_measurement_reflns_used 5773
_cell_measurement_temperature 173(2)
_cell_measurement_theta_max 67.94
_cell_measurement_theta_min 4.51
_cell_volume 1355.84(6)
_computing_cell_refinement 'Bruker SAINT'
_computing_data_collection 'Bruker APEX2'
_computing_data_reduction 'Bruker SAINT'
_computing_molecular_graphics 'Bruker SHELXTL'
_computing_publication_material 'Bruker SHELXTL'
_computing_structure_refinement 'SHELXL-97 (Sheldrick, 2008)'
_computing_structure_solution 'SHELXS-97 (Sheldrick, 2008)'
_diffrn_ambient_temperature 173(2)
_diffrn_measured_fraction_theta_full 0.960
_diffrn_measured_fraction_theta_max 0.961
_diffrn_measurement_device_type 'Bruker APEX-II CCD'
_diffrn_measurement_method '\f and \w scans'
_diffrn_radiation_monochromator 'fine focussed parallel mirrors'
_diffrn_radiation_source 'rotating anode'
_diffrn_radiation_type CuK\a
_diffrn_radiation_wavelength 1.54178
_diffrn_reflns_av_R_equivalents 0.0290
_diffrn_reflns_av_sigmaI/netI 0.0243
_diffrn_reflns_limit_h_max 8
_diffrn_reflns_limit_h_min -7
_diffrn_reflns_limit_k_max 15
_diffrn_reflns_limit_k_min -16
_diffrn_reflns_limit_l_max 16
_diffrn_reflns_limit_l_min -16
_diffrn_reflns_number 9075
_diffrn_reflns_theta_full 68.28
_diffrn_reflns_theta_max 68.28
_diffrn_reflns_theta_min 4.51
_exptl_absorpt_coefficient_mu 0.427
_exptl_absorpt_correction_T_max 0.9630
_exptl_absorpt_correction_T_min 0.8699
_exptl_absorpt_correction_type numerical
_exptl_absorpt_process_details SADABS
_exptl_crystal_colour colourless
_exptl_crystal_density_diffrn 1.144
_exptl_crystal_density_meas ?
_exptl_crystal_density_method 'not measured'
_exptl_crystal_description rod
_exptl_crystal_F_000 496
_exptl_crystal_size_max 0.34
_exptl_crystal_size_mid 0.12
_exptl_crystal_size_min 0.09
_refine_diff_density_max 0.278
_refine_diff_density_min -0.264
_refine_diff_density_rms 0.043
_refine_ls_extinction_method none
_refine_ls_goodness_of_fit_ref 1.047
_refine_ls_hydrogen_treatment mixed
_refine_ls_matrix_type full
_refine_ls_number_parameters 191
_refine_ls_number_reflns 2390
_refine_ls_number_restraints 0
_refine_ls_restrained_S_all 1.047
_refine_ls_R_factor_all 0.0463
_refine_ls_R_factor_gt 0.0437
_refine_ls_shift/su_max 0.000
_refine_ls_shift/su_mean 0.000
_refine_ls_structure_factor_coef Fsqd
_refine_ls_weighting_details 'calc w=1/[\s^2^(Fo^2^)+(0.0880P)^2^+0.3016P] where P=(Fo^2^+2Fc^2^)/3'
_refine_ls_weighting_scheme calc
_refine_ls_wR_factor_gt 0.1272
_refine_ls_wR_factor_ref 0.1310
_reflns_number_gt 2197
_reflns_number_total 2390
_reflns_threshold_expression >2sigma(I)
_cod_data_source_file om300521j_si_002.cif
_cod_data_source_block Compound_12
_cod_depositor_comments
;
The following automatic conversions were performed:

'_symmetry_cell_setting' value 'Monoclinic' changed to 'monoclinic'
according to /home/saulius/struct/CIF-dictionaries/cif_core.dic
dictionary named 'cif_core.dic' version 2.4.2 from 2011-04-26.

Automatic conversion script
Id: cif_fix_values 1891 2012-01-12 08:04:46Z andrius 

The following automatic conversions were performed:

'_exptl_crystal_density_meas' value 'not measured' was changed to '?'
- the value is perceived as not measured.

Automatic conversion script
Id: cif_fix_values 3008 2015-01-20 13:52:24Z robertas 
;
_cod_original_sg_symbol_H-M P2(1)/c
_cod_database_code 4078912

loop_
_symmetry_equiv_pos_as_xyz
'x, y, z'
'-x, y+1/2, -z+1/2'
'-x, -y, -z'
'x, -y-1/2, z-1/2'

loop_
_atom_site_label
_atom_site_type_symbol
_atom_site_fract_x
_atom_site_fract_y
_atom_site_fract_z
_atom_site_U_iso_or_equiv
_atom_site_adp_type
_atom_site_occupancy
_atom_site_symmetry_multiplicity
_atom_site_calc_flag
_atom_site_refinement_flags
N1 N 0.24861(16) 0.96789(7) 0.33150(8) 0.0282(3) Uani 1 1 d .
H1A H 0.1658 0.9972 0.3592 0.034 Uiso 1 1 calc R
N2 N 0.44564(16) 0.97717(7) 0.22452(8) 0.0275(3) Uani 1 1 d .
H2A H 0.4784 0.9164 0.2381 0.033 Uiso 1 1 calc R
N3 N 0.26813(18) 1.10979(9) 0.25131(9) 0.0338(3) Uani 1 1 d .
H3B H 0.191(3) 1.1358(13) 0.2844(14) 0.048(5) Uiso 1 1 d .
H3A H 0.290(2) 1.1381(12) 0.2012(13) 0.039(4) Uiso 1 1 d .
C7 C 0.19364(17) 0.83382(8) 0.43153(8) 0.0230(3) Uani 1 1 d .
C8 C 0.27478(19) 0.86538(9) 0.53836(9) 0.0265(3) Uani 1 1 d .
H8 H 0.398(2) 0.9032(12) 0.5504(12) 0.040(4) Uiso 1 1 d .
C12 C 0.29965(19) 0.86731(9) 0.35777(9) 0.0273(3) Uani 1 1 d .
H12B H 0.4426 0.8617 0.3842 0.033 Uiso 1 1 calc R
H12A H 0.2631 0.8258 0.3000 0.033 Uiso 1 1 calc R
C13 C 0.31977(18) 1.01778(9) 0.26821(8) 0.0239(3) Uani 1 1 d .
C14 C 0.5336(2) 1.02721(9) 0.15512(9) 0.0285(3) Uani 1 1 d .
H14B H 0.5890 1.0898 0.1822 0.034 Uiso 1 1 calc R
H14A H 0.4320 1.0404 0.0956 0.034 Uiso 1 1 calc R
C15 C 0.6934(2) 0.96531(9) 0.13197(10) 0.0329(3) Uani 1 1 d .
H15C H 0.7937 0.9524 0.1910 0.049 Uiso 1 1 calc R
H15B H 0.7525 0.9995 0.0861 0.049 Uiso 1 1 calc R
H15A H 0.6375 0.9040 0.1038 0.049 Uiso 1 1 calc R
H H -0.061(3) 0.9013(13) 0.4645(12) 0.047(5) Uiso 1 1 d .
B1 B 0.1305(2) 0.68025(10) 0.54180(10) 0.0270(3) Uani 1 1 d .
H1 H 0.1458 0.6018 0.5618 0.032 Uiso 1 1 calc R
B2 B 0.1007(2) 0.71912(10) 0.42259(10) 0.0257(3) Uani 1 1 d .
H2 H 0.0998 0.6661 0.3634 0.031 Uiso 1 1 calc R
B3 B -0.0984(2) 0.73094(10) 0.47670(10) 0.0253(3) Uani 1 1 d .
H3 H -0.2331 0.6857 0.4525 0.030 Uiso 1 1 calc R
B4 B 0.0044(2) 0.76434(10) 0.60102(10) 0.0262(3) Uani 1 1 d .
H4 H -0.0604 0.7409 0.6614 0.031 Uiso 1 1 calc R
B5 B 0.2593(2) 0.77314(10) 0.61776(10) 0.0273(3) Uani 1 1 d .
H5 H 0.3650 0.7563 0.6876 0.033 Uiso 1 1 calc R
B6 B 0.3183(2) 0.74702(10) 0.50761(10) 0.0260(3) Uani 1 1 d .
H6 H 0.4630 0.7150 0.5050 0.031 Uiso 1 1 calc R
B9 B 0.1117(2) 0.87947(10) 0.60012(10) 0.0256(3) Uani 1 1 d .
H9 H 0.128(2) 0.9316(12) 0.6556(12) 0.039(4) Uiso 1 1 d .
B10 B -0.1203(2) 0.85179(10) 0.51678(10) 0.0257(3) Uani 1 1 d .
H10 H -0.270(2) 0.8774(12) 0.5220(12) 0.041(4) Uiso 1 1 d .
B11 B -0.0443(2) 0.82779(10) 0.40579(10) 0.0254(3) Uani 1 1 d .
H11 H -0.131(2) 0.8397(11) 0.3331(12) 0.039(4) Uiso 1 1 d .

loop_
_atom_site_aniso_label
_atom_site_aniso_U_11
_atom_site_aniso_U_22
_atom_site_aniso_U_33
_atom_site_aniso_U_23
_atom_site_aniso_U_13
_atom_site_aniso_U_12
N1 0.0339(6) 0.0260(6) 0.0298(6) 0.0026(4) 0.0173(5) 0.0034(4)
N2 0.0354(6) 0.0227(5) 0.0288(6) 0.0035(4) 0.0160(5) 0.0020(4)
N3 0.0405(7) 0.0308(6) 0.0358(7) 0.0082(5) 0.0200(5) 0.0091(5)
C7 0.0252(7) 0.0238(6) 0.0218(6) 0.0009(5) 0.0091(5) 0.0009(5)
C8 0.0279(7) 0.0276(7) 0.0250(6) 0.0017(5) 0.0079(5) -0.0008(5)
C12 0.0325(7) 0.0257(6) 0.0277(7) 0.0016(5) 0.0153(5) 0.0022(5)
C13 0.0242(6) 0.0273(6) 0.0202(6) -0.0009(5) 0.0055(5) -0.0017(5)
C14 0.0337(7) 0.0291(7) 0.0258(6) 0.0043(5) 0.0134(5) -0.0009(5)
C15 0.0397(8) 0.0314(7) 0.0327(7) -0.0023(5) 0.0184(6) -0.0019(5)
B1 0.0294(7) 0.0239(7) 0.0299(7) 0.0021(5) 0.0117(6) 0.0001(6)
B2 0.0279(7) 0.0247(7) 0.0267(7) -0.0029(5) 0.0107(5) -0.0009(5)
B3 0.0256(7) 0.0259(7) 0.0261(7) -0.0049(5) 0.0093(5) -0.0033(5)
B4 0.0295(8) 0.0270(7) 0.0250(7) -0.0009(5) 0.0122(6) -0.0037(6)
B5 0.0283(8) 0.0297(7) 0.0236(7) 0.0040(5) 0.0058(5) -0.0023(6)
B6 0.0262(7) 0.0255(7) 0.0277(7) 0.0037(6) 0.0092(5) 0.0023(5)
B9 0.0282(7) 0.0261(7) 0.0231(7) -0.0023(5) 0.0073(5) -0.0037(5)
B10 0.0249(7) 0.0276(7) 0.0264(7) -0.0039(5) 0.0097(5) -0.0002(5)
B11 0.0257(7) 0.0277(7) 0.0240(7) 0.0000(5) 0.0086(5) 0.0023(5)

loop_
_atom_type_symbol
_atom_type_description
_atom_type_scat_dispersion_real
_atom_type_scat_dispersion_imag
_atom_type_scat_source
C C 0.0181 0.0091 'International Tables Vol C Tables 4.2.6.8 and 6.1.1.4'
H H 0.0000 0.0000 'International Tables Vol C Tables 4.2.6.8 and 6.1.1.4'
B B 0.0090 0.0039 'International Tables Vol C Tables 4.2.6.8 and 6.1.1.4'
N N 0.0311 0.0180 'International Tables Vol C Tables 4.2.6.8 and 6.1.1.4'

loop_
_geom_angle_atom_site_label_1
_geom_angle_atom_site_label_2
_geom_angle_atom_site_label_3
_geom_angle
C13 N1 C12 123.97(10)
C13 N1 H1A 118.0
C12 N1 H1A 118.0
C13 N2 C14 124.09(11)
C13 N2 H2A 118.0
C14 N2 H2A 118.0
C13 N3 H3B 118.1(12)
C13 N3 H3A 119.2(11)
H3B N3 H3A 121.5(16)
C12 C7 C8 118.46(10)
C12 C7 B11 120.86(10)
C8 C7 B11 110.48(10)
C12 C7 B2 118.55(10)
C8 C7 B2 112.06(9)
B11 C7 B2 65.20(8)
C12 C7 B6 113.40(10)
C8 C7 B6 63.95(8)
B11 C7 B6 116.74(10)
B2 C7 B6 61.77(8)
C7 C8 B9 115.40(10)
C7 C8 B5 111.94(10)
B9 C8 B5 64.14(8)
C7 C8 B6 62.26(8)
B9 C8 B6 116.25(10)
B5 C8 B6 61.14(8)
C7 C8 H8 114.5(9)
B9 C8 H8 123.2(9)
B5 C8 H8 117.7(10)
B6 C8 H8 109.7(10)
N1 C12 C7 109.89(10)
N1 C12 H12B 109.7
C7 C12 H12B 109.7
N1 C12 H12A 109.7
C7 C12 H12A 109.7
H12B C12 H12A 108.2
N2 C13 N3 120.22(11)
N2 C13 N1 120.48(11)
N3 C13 N1 119.27(11)
N2 C14 C15 109.91(10)
N2 C14 H14B 109.7
C15 C14 H14B 109.7
N2 C14 H14A 109.7
C15 C14 H14A 109.7
H14B C14 H14A 108.2
C14 C15 H15C 109.5
C14 C15 H15B 109.5
H15C C15 H15B 109.5
C14 C15 H15A 109.5
H15C C15 H15A 109.5
H15B C15 H15A 109.5
B2 B1 B6 59.65(8)
B2 B1 B5 107.38(10)
B6 B1 B5 59.45(8)
B2 B1 B4 107.81(10)
B6 B1 B4 106.29(10)
B5 B1 B4 58.80(8)
B2 B1 B3 59.55(8)
B6 B1 B3 106.75(10)
B5 B1 B3 107.29(10)
B4 B1 B3 60.67(8)
B2 B1 H1 121.8
B6 B1 H1 122.8
B5 B1 H1 122.4
B4 B1 H1 122.2
B3 B1 H1 121.9
C7 B2 B1 104.89(9)
C7 B2 B6 59.30(8)
B1 B2 B6 60.75(8)
C7 B2 B3 102.22(9)
B1 B2 B3 61.44(8)
B6 B2 B3 109.09(10)
C7 B2 B11 55.27(7)
B1 B2 B11 108.47(10)
B6 B2 B11 106.37(10)
B3 B2 B11 59.79(8)
C7 B2 H2 126.6
B1 B2 H2 121.0
B6 B2 H2 120.9
B3 B2 H2 122.2
B11 B2 H2 123.0
B2 B3 B11 61.04(8)
B2 B3 B10 111.57(10)
B11 B3 B10 61.76(8)
B2 B3 B1 59.01(8)
B11 B3 B1 107.55(10)
B10 B3 B1 109.48(10)
B2 B3 B4 106.52(10)
B11 B3 B4 106.32(9)
B10 B3 B4 59.38(8)
B1 B3 B4 59.57(8)
B2 B3 H3 121.0
B11 B3 H3 121.7
B10 B3 H3 119.3
B1 B3 H3 122.0
B4 B3 H3 123.7
B5 B4 B9 60.84(8)
B5 B4 B10 111.47(10)
B9 B4 B10 61.68(8)
B5 B4 B1 60.26(8)
B9 B4 B1 108.59(10)
B10 B4 B1 109.70(9)
B5 B4 B3 107.72(10)
B9 B4 B3 107.01(10)
B10 B4 B3 59.46(8)
B1 B4 B3 59.76(8)
B5 B4 H4 120.5
B9 B4 H4 121.4
B10 B4 H4 119.6
B1 B4 H4 121.3
B3 B4 H4 123.1
C8 B5 B4 100.68(10)
C8 B5 B6 59.71(8)
B4 B5 B6 108.46(10)
C8 B5 B9 54.99(7)
B4 B5 B9 59.73(8)
B6 B5 B9 107.25(9)
C8 B5 B1 103.38(9)
B4 B5 B1 60.93(8)
B6 B5 B1 60.06(8)
B9 B5 B1 108.25(10)
C8 B5 H5 127.5
B4 B5 H5 123.0
B6 B5 H5 120.6
B9 B5 H5 122.5
B1 B5 H5 121.9
C7 B6 C8 53.79(7)
C7 B6 B2 58.94(8)
C8 B6 B2 101.81(10)
C7 B6 B5 103.39(9)
C8 B6 B5 59.15(8)
B2 B6 B5 108.17(10)
C7 B6 B1 103.75(10)
C8 B6 B1 103.29(10)
B2 B6 B1 59.60(8)
B5 B6 B1 60.49(8)
C7 B6 H6 125.9
C8 B6 H6 126.7
B2 B6 H6 122.6
B5 B6 H6 121.6
B1 B6 H6 123.2
C8 B9 B4 104.88(10)
C8 B9 B5 60.87(8)
B4 B9 B5 59.42(8)
C8 B9 B10 104.96(10)
B4 B9 B10 59.72(8)
B5 B9 B10 108.72(10)
C8 B9 H9 122.0(9)
B4 B9 H9 125.3(9)
B5 B9 H9 120.0(9)
B10 B9 H9 123.7(9)
B4 B10 B3 61.16(8)
B4 B10 B9 58.60(8)
B3 B10 B9 105.95(10)
B4 B10 B11 105.51(9)
B3 B10 B11 58.91(8)
B9 B10 B11 101.85(9)
B4 B10 H 129.6(9)
B3 B10 H 105.6(9)
B9 B10 H 83.8(9)
B11 B10 H 47.1(9)
B4 B10 H10 118.8(8)
B3 B10 H10 118.0(9)
B9 B10 H10 126.5(9)
B11 B10 H10 126.0(9)
H B10 H10 110.2(12)
C7 B11 B3 105.03(10)
C7 B11 B2 59.53(7)
B3 B11 B2 59.17(8)
C7 B11 B10 107.12(10)
B3 B11 B10 59.34(8)
B2 B11 B10 108.09(10)
C7 B11 H 93.3(8)
B3 B11 H 98.5(8)
B2 B11 H 132.8(8)
B10 B11 H 39.6(8)
C7 B11 H11 121.4(9)
B3 B11 H11 120.9(9)
B2 B11 H11 115.2(9)
B10 B11 H11 126.3(9)
H B11 H11 111.9(12)

loop_
_geom_bond_atom_site_label_1
_geom_bond_atom_site_label_2
_geom_bond_distance
N1 C13 1.3306(16)
N1 C12 1.4626(16)
N1 H1A 0.8800
N2 C13 1.3272(16)
N2 C14 1.4664(15)
N2 H2A 0.8800
N3 C13 1.3290(17)
N3 H3B 0.88(2)
N3 H3A 0.865(19)
C7 C12 1.5074(16)
C7 C8 1.5633(17)
C7 B11 1.6292(18)
C7 B2 1.7085(18)
C7 B6 1.7149(17)
C8 B9 1.6226(18)
C8 B5 1.7306(18)
C8 B6 1.7408(19)
C8 H8 0.994(17)
C12 H12B 0.9900
C12 H12A 0.9900
C14 C15 1.5134(18)
C14 H14B 0.9900
C14 H14A 0.9900
C15 H15C 0.9800
C15 H15B 0.9800
C15 H15A 0.9800
B1 B2 1.7563(19)
B1 B6 1.777(2)
B1 B5 1.784(2)
B1 B4 1.796(2)
B1 B3 1.799(2)
B1 H1 1.1200
B2 B6 1.757(2)
B2 B3 1.766(2)
B2 B11 1.7995(19)
B2 H2 1.1200
B3 B11 1.777(2)
B3 B10 1.7854(19)
B3 B4 1.816(2)
B3 H3 1.1200
B4 B5 1.7577(19)
B4 B9 1.7633(19)
B4 B10 1.784(2)
B4 H4 1.1200
B5 B6 1.7656(19)
B5 B9 1.783(2)
B5 H5 1.1200
B6 H6 1.1200
B9 B10 1.818(2)
B9 H9 1.059(16)
B10 B11 1.8284(19)
B10 H 1.166(18)
B10 H10 1.131(17)
B11 H 1.342(17)
B11 H11 1.087(16)

loop_
_geom_torsion_atom_site_label_1
_geom_torsion_atom_site_label_2
_geom_torsion_atom_site_label_3
_geom_torsion_atom_site_label_4
_geom_torsion
C12 C7 C8 B9 148.56(11)
B11 C7 C8 B9 2.94(14)
B2 C7 C8 B9 -67.69(13)
B6 C7 C8 B9 -107.67(11)
C12 C7 C8 B5 -140.66(11)
B11 C7 C8 B5 73.71(12)
B2 C7 C8 B5 3.08(13)
B6 C7 C8 B5 -36.89(9)
C12 C7 C8 B6 -103.77(12)
B11 C7 C8 B6 110.61(10)
B2 C7 C8 B6 39.98(9)
C13 N1 C12 C7 179.69(11)
C8 C7 C12 N1 -78.44(14)
B11 C7 C12 N1 63.52(14)
B2 C7 C12 N1 140.16(11)
B6 C7 C12 N1 -150.41(10)
C14 N2 C13 N3 -1.05(19)
C14 N2 C13 N1 -178.97(11)
C12 N1 C13 N2 -0.23(19)
C12 N1 C13 N3 -178.17(12)
C13 N2 C14 C15 170.86(12)
C12 C7 B2 B1 144.53(11)
C8 C7 B2 B1 0.82(13)
B11 C7 B2 B1 -102.40(10)
B6 C7 B2 B1 41.76(9)
C12 C7 B2 B6 102.77(12)
C8 C7 B2 B6 -40.94(10)
B11 C7 B2 B6 -144.16(10)
C12 C7 B2 B3 -152.12(11)
C8 C7 B2 B3 64.17(12)
B11 C7 B2 B3 -39.05(9)
B6 C7 B2 B3 105.11(10)
C12 C7 B2 B11 -113.07(12)
C8 C7 B2 B11 103.22(11)
B6 C7 B2 B11 144.16(10)
B6 B1 B2 C7 -41.02(9)
B5 B1 B2 C7 -4.19(12)
B4 B1 B2 C7 57.80(12)
B3 B1 B2 C7 96.01(10)
B5 B1 B2 B6 36.83(9)
B4 B1 B2 B6 98.82(11)
B3 B1 B2 B6 137.03(10)
B6 B1 B2 B3 -137.03(10)
B5 B1 B2 B3 -100.21(10)
B4 B1 B2 B3 -38.21(9)
B6 B1 B2 B11 -98.83(10)
B5 B1 B2 B11 -62.00(12)
B4 B1 B2 B11 -0.01(13)
B3 B1 B2 B11 38.20(9)
C7 B2 B3 B11 36.81(9)
B1 B2 B3 B11 137.25(10)
B6 B2 B3 B11 98.26(11)
C7 B2 B3 B10 -0.03(13)
B1 B2 B3 B10 100.42(11)
B6 B2 B3 B10 61.42(13)
B11 B2 B3 B10 -36.84(10)
C7 B2 B3 B1 -100.45(10)
B6 B2 B3 B1 -39.00(9)
B11 B2 B3 B1 -137.25(10)
C7 B2 B3 B4 -63.03(11)
B1 B2 B3 B4 37.42(9)
B6 B2 B3 B4 -1.58(13)
B11 B2 B3 B4 -99.84(10)
B6 B1 B3 B2 37.90(9)
B5 B1 B3 B2 100.36(10)
B4 B1 B3 B2 137.50(10)
B2 B1 B3 B11 -38.53(9)
B6 B1 B3 B11 -0.63(12)
B5 B1 B3 B11 61.84(12)
B4 B1 B3 B11 98.98(10)
B2 B1 B3 B10 -104.03(11)
B6 B1 B3 B10 -66.14(12)
B5 B1 B3 B10 -3.67(13)
B4 B1 B3 B10 33.47(9)
B2 B1 B3 B4 -137.50(10)
B6 B1 B3 B4 -99.61(10)
B5 B1 B3 B4 -37.14(9)
B2 B1 B4 B5 -99.92(11)
B6 B1 B4 B5 -37.24(9)
B3 B1 B4 B5 -137.63(10)
B2 B1 B4 B9 -61.56(13)
B6 B1 B4 B9 1.11(13)
B5 B1 B4 B9 38.36(9)
B3 B1 B4 B9 -99.27(11)
B2 B1 B4 B10 4.15(13)
B6 B1 B4 B10 66.83(12)
B5 B1 B4 B10 104.08(11)
B3 B1 B4 B10 -33.55(9)
B2 B1 B4 B3 37.71(9)
B6 B1 B4 B3 100.38(10)
B5 B1 B4 B3 137.63(10)
B2 B3 B4 B5 0.74(13)
B11 B3 B4 B5 -63.19(12)
B10 B3 B4 B5 -104.92(10)
B1 B3 B4 B5 37.90(9)
B2 B3 B4 B9 64.82(12)
B11 B3 B4 B9 0.89(13)
B10 B3 B4 B9 -40.85(9)
B1 B3 B4 B9 101.98(10)
B2 B3 B4 B10 105.67(10)
B11 B3 B4 B10 41.73(9)
B1 B3 B4 B10 142.83(10)
B2 B3 B4 B1 -37.16(9)
B11 B3 B4 B1 -101.10(10)
B10 B3 B4 B1 -142.83(10)
C7 C8 B5 B4 -67.90(12)
B9 C8 B5 B4 40.68(9)
B6 C8 B5 B4 -105.25(10)
C7 C8 B5 B6 37.35(10)
B9 C8 B5 B6 145.93(11)
C7 C8 B5 B9 -108.58(11)
B6 C8 B5 B9 -145.93(11)
C7 C8 B5 B1 -5.50(13)
B9 C8 B5 B1 103.08(10)
B6 C8 B5 B1 -42.85(9)
B9 B4 B5 C8 -38.18(8)
B10 B4 B5 C8 -1.62(12)
B1 B4 B5 C8 99.48(10)
B3 B4 B5 C8 61.80(11)
B9 B4 B5 B6 -99.62(10)
B10 B4 B5 B6 -63.05(12)
B1 B4 B5 B6 38.04(9)
B3 B4 B5 B6 0.36(13)
B10 B4 B5 B9 36.57(9)
B1 B4 B5 B9 137.66(10)
B3 B4 B5 B9 99.98(10)
B9 B4 B5 B1 -137.66(10)
B10 B4 B5 B1 -101.09(10)
B3 B4 B5 B1 -37.68(9)
B2 B1 B5 C8 5.75(12)
B6 B1 B5 C8 42.67(9)
B4 B1 B5 C8 -94.92(10)
B3 B1 B5 C8 -56.94(12)
B2 B1 B5 B4 100.66(11)
B6 B1 B5 B4 137.58(10)
B3 B1 B5 B4 37.97(9)
B2 B1 B5 B6 -36.92(9)
B4 B1 B5 B6 -137.58(10)
B3 B1 B5 B6 -99.61(10)
B2 B1 B5 B9 62.89(12)
B6 B1 B5 B9 99.81(10)
B4 B1 B5 B9 -37.77(9)
B3 B1 B5 B9 0.20(12)
C12 C7 B6 C8 111.50(11)
B11 C7 B6 C8 -100.95(11)
B2 C7 B6 C8 -137.48(10)
C12 C7 B6 B2 -111.03(11)
C8 C7 B6 B2 137.48(10)
B11 C7 B6 B2 36.53(10)
C12 C7 B6 B5 145.63(10)
C8 C7 B6 B5 34.13(9)
B11 C7 B6 B5 -66.82(12)
B2 C7 B6 B5 -103.35(10)
C12 C7 B6 B1 -151.95(10)
C8 C7 B6 B1 96.55(10)
B11 C7 B6 B1 -4.40(13)
B2 C7 B6 B1 -40.93(9)
B9 C8 B6 C7 106.32(12)
B5 C8 B6 C7 140.52(10)
C7 C8 B6 B2 -36.26(9)
B9 C8 B6 B2 70.06(12)
B5 C8 B6 B2 104.26(10)
C7 C8 B6 B5 -140.52(10)
B9 C8 B6 B5 -34.20(10)
C7 C8 B6 B1 -97.46(10)
B9 C8 B6 B1 8.86(14)
B5 C8 B6 B1 43.06(9)
B1 B2 B6 C7 -132.46(10)
B3 B2 B6 C7 -93.15(10)
B11 B2 B6 C7 -30.11(8)
C7 B2 B6 C8 33.86(8)
B1 B2 B6 C8 -98.61(10)
B3 B2 B6 C8 -59.30(12)
B11 B2 B6 C8 3.75(11)
C7 B2 B6 B5 94.99(10)
B1 B2 B6 B5 -37.48(9)
B3 B2 B6 B5 1.83(13)
B11 B2 B6 B5 64.88(12)
C7 B2 B6 B1 132.46(10)
B3 B2 B6 B1 39.31(9)
B11 B2 B6 B1 102.35(10)
C8 B5 B6 C7 -31.83(8)
B4 B5 B6 C7 59.97(12)
B9 B5 B6 C7 -3.12(12)
B1 B5 B6 C7 98.40(10)
B4 B5 B6 C8 91.79(10)
B9 B5 B6 C8 28.71(9)
B1 B5 B6 C8 130.22(10)
C8 B5 B6 B2 -93.14(10)
B4 B5 B6 B2 -1.34(13)
B9 B5 B6 B2 -64.42(12)
B1 B5 B6 B2 37.09(9)
C8 B5 B6 B1 -130.22(10)
B4 B5 B6 B1 -38.43(9)
B9 B5 B6 B1 -101.51(10)
B2 B1 B6 C7 40.59(9)
B5 B1 B6 C7 -97.79(10)
B4 B1 B6 C7 -60.84(12)
B3 B1 B6 C7 2.74(12)
B2 B1 B6 C8 96.04(10)
B5 B1 B6 C8 -42.34(9)
B4 B1 B6 C8 -5.39(12)
B3 B1 B6 C8 58.19(12)
B5 B1 B6 B2 -138.37(10)
B4 B1 B6 B2 -101.42(11)
B3 B1 B6 B2 -37.85(9)
B2 B1 B6 B5 138.37(10)
B4 B1 B6 B5 36.95(9)
B3 B1 B6 B5 100.53(10)
C7 C8 B9 B4 61.91(13)
B5 C8 B9 B4 -41.35(9)
B6 C8 B9 B4 -8.19(14)
C7 C8 B9 B5 103.27(11)
B6 C8 B9 B5 33.17(10)
C7 C8 B9 B10 -0.12(14)
B5 C8 B9 B10 -103.38(10)
B6 C8 B9 B10 -70.22(13)
B5 B4 B9 C8 42.09(9)
B10 B4 B9 C8 -98.87(10)
B1 B4 B9 C8 3.99(13)
B3 B4 B9 C8 -59.09(12)
B10 B4 B9 B5 -140.96(10)
B1 B4 B9 B5 -38.10(9)
B3 B4 B9 B5 -101.18(10)
B5 B4 B9 B10 140.96(10)
B1 B4 B9 B10 102.86(10)
B3 B4 B9 B10 39.78(9)
B4 B5 B9 C8 -132.13(10)
B6 B5 B9 C8 -30.43(9)
B1 B5 B9 C8 -93.82(10)
C8 B5 B9 B4 132.13(10)
B6 B5 B9 B4 101.70(11)
B1 B5 B9 B4 38.31(9)
C8 B5 B9 B10 97.08(10)
B4 B5 B9 B10 -35.05(9)
B6 B5 B9 B10 66.65(12)
B1 B5 B9 B10 3.26(12)
B5 B4 B10 B3 98.50(11)
B9 B4 B10 B3 134.73(10)
B1 B4 B10 B3 33.67(9)
B5 B4 B10 B9 -36.23(9)
B1 B4 B10 B9 -101.06(11)
B3 B4 B10 B9 -134.73(10)
B5 B4 B10 B11 58.38(12)
B9 B4 B10 B11 94.60(10)
B1 B4 B10 B11 -6.45(13)
B3 B4 B10 B11 -40.12(9)
B2 B3 B10 B4 -96.97(11)
B11 B3 B10 B4 -133.52(10)
B1 B3 B10 B4 -33.55(9)
B2 B3 B10 B9 -57.87(12)
B11 B3 B10 B9 -94.41(10)
B1 B3 B10 B9 5.56(13)
B4 B3 B10 B9 39.10(9)
B2 B3 B10 B11 36.55(10)
B1 B3 B10 B11 99.97(11)
B4 B3 B10 B11 133.52(10)
C8 B9 B10 B4 98.73(10)
B5 B9 B10 B4 34.93(9)
C8 B9 B10 B3 58.40(12)
B4 B9 B10 B3 -40.33(9)
B5 B9 B10 B3 -5.41(12)
C8 B9 B10 B11 -2.34(12)
B4 B9 B10 B11 -101.07(10)
B5 B9 B10 B11 -66.14(11)
C12 C7 B11 B3 149.02(11)
C8 C7 B11 B3 -66.31(11)
B2 C7 B11 B3 39.30(9)
B6 C7 B11 B3 4.02(13)
C12 C7 B11 B2 109.71(12)
C8 C7 B11 B2 -105.61(10)
B6 C7 B11 B2 -35.29(10)
C12 C7 B11 B10 -149.00(11)
C8 C7 B11 B10 -4.33(13)
B2 C7 B11 B10 101.28(10)
B6 C7 B11 B10 65.99(12)
B2 B3 B11 C7 -39.48(9)
B10 B3 B11 C7 101.25(10)
B1 B3 B11 C7 -1.87(12)
B4 B3 B11 C7 60.69(12)
B10 B3 B11 B2 140.73(10)
B1 B3 B11 B2 37.61(9)
B4 B3 B11 B2 100.17(10)
B2 B3 B11 B10 -140.73(10)
B1 B3 B11 B10 -103.12(10)
B4 B3 B11 B10 -40.56(9)
B1 B2 B11 C7 95.62(10)
B6 B2 B11 C7 31.65(9)
B3 B2 B11 C7 134.57(10)
C7 B2 B11 B3 -134.57(10)
B1 B2 B11 B3 -38.94(9)
B6 B2 B11 B3 -102.91(10)
C7 B2 B11 B10 -99.62(10)
B1 B2 B11 B10 -4.00(13)
B6 B2 B11 B10 -67.97(12)
B3 B2 B11 B10 34.94(9)
B4 B10 B11 C7 -56.40(12)
B3 B10 B11 C7 -97.64(10)
B9 B10 B11 C7 3.98(12)
B4 B10 B11 B3 41.24(9)
B9 B10 B11 B3 101.62(10)
B4 B10 B11 B2 6.37(12)
B3 B10 B11 B2 -34.87(9)
B9 B10 B11 B2 66.75(11)
